data_4071987
loop_
_publ_author_name
'Morawitz, Thorsten'
'Zhang, Fan'
'Bolte, Michael'
'Bats, Jan W.'
'Lerner, Hans-Wolfram'
'Wagner, Matthias'

_publ_section_title
;
 Di- and Tritopic Poly(pyrazol-1-yl)borate Ligands: Synthesis,
 Characterization, and Reactivity toward [Mn(CO)5Br]
;
_journal_issue 19
_journal_name_full Organometallics
_journal_page_first 5067
_journal_paper_doi 10.1021/om800504r
_journal_volume 27
_journal_year 2008
_chemical_formula_sum 'C46 H58 B2 Li2 N8 O8'
_chemical_formula_weight 886.50
_chemical_name_systematic ?
_space_group_IT_number 14
_symmetry_cell_setting monoclinic
_symmetry_space_group_name_Hall '-P 2yn'
_symmetry_space_group_name_H-M 'P 1 21/n 1'
_atom_sites_solution_hydrogens geom
_atom_sites_solution_primary direct
_atom_sites_solution_secondary difmap
_audit_creation_method SHELXL-97
_cell_angle_alpha 90.00
_cell_angle_beta 101.906(17)
_cell_angle_gamma 90.00
_cell_formula_units_Z 2
_cell_length_a 8.6293(18)
_cell_length_b 15.113(6)
_cell_length_c 18.731(4)
_cell_measurement_reflns_used 1958
_cell_measurement_temperature 173(2)
_cell_measurement_theta_max 23.7
_cell_measurement_theta_min 3.6
_cell_volume 2390.2(12)
_computing_cell_refinement 'X-Area (Stoe & Cie, 2001)'
_computing_data_collection 'X-Area (Stoe & Cie, 2001)'
_computing_data_reduction 'X-Area (Stoe & Cie, 2001)'
_computing_molecular_graphics 'XP in SHELXTL-Plus (Sheldrick, 1991)'
_computing_publication_material SHELXL97
_computing_structure_refinement 'SHELXL97 (Sheldrick, 1997) '
_computing_structure_solution 'SHELXS97 (Sheldrick, 1990) '
_diffrn_ambient_temperature 173(2)
_diffrn_measured_fraction_theta_full 0.994
_diffrn_measured_fraction_theta_max 0.978
_diffrn_measurement_device_type 'STOE IPDS II two-circle-diffractometer'
_diffrn_measurement_method \w
_diffrn_radiation_monochromator graphite
_diffrn_radiation_source 'fine-focus sealed tube'
_diffrn_radiation_type MoK\a
_diffrn_radiation_wavelength 0.71073
_diffrn_reflns_av_R_equivalents 0.1332
_diffrn_reflns_av_sigmaI/netI 0.4220
_diffrn_reflns_limit_h_max 10
_diffrn_reflns_limit_h_min -10
_diffrn_reflns_limit_k_max 18
_diffrn_reflns_limit_k_min -16
_diffrn_reflns_limit_l_max 22
_diffrn_reflns_limit_l_min -22
_diffrn_reflns_number 11132
_diffrn_reflns_theta_full 25.00
_diffrn_reflns_theta_max 25.71
_diffrn_reflns_theta_min 3.62
_diffrn_standards_number 0
_exptl_absorpt_coefficient_mu 0.084
_exptl_absorpt_correction_T_max 0.9967
_exptl_absorpt_correction_T_min 0.9835
_exptl_absorpt_correction_type multi-scan
_exptl_absorpt_process_details 'MULABS (Spek, 2003; Blessing, 1995)'
_exptl_crystal_colour colourless
_exptl_crystal_density_diffrn 1.232
_exptl_crystal_density_method 'not measured'
_exptl_crystal_description needle
_exptl_crystal_F_000 940
_exptl_crystal_size_max 0.20
_exptl_crystal_size_mid 0.08
_exptl_crystal_size_min 0.04
_refine_diff_density_max 0.318
_refine_diff_density_min -0.251
_refine_diff_density_rms 0.075
_refine_ls_extinction_method none
_refine_ls_goodness_of_fit_ref 0.872
_refine_ls_hydrogen_treatment mixed
_refine_ls_matrix_type full
_refine_ls_number_parameters 298
_refine_ls_number_reflns 4461
_refine_ls_number_restraints 0
_refine_ls_restrained_S_all 0.872
_refine_ls_R_factor_all 0.3214
_refine_ls_R_factor_gt 0.1093
_refine_ls_shift/su_max 0.000
_refine_ls_shift/su_mean 0.000
_refine_ls_structure_factor_coef Fsqd
_refine_ls_weighting_details 'calc w=1/[\s^2^(Fo^2^)+(0.0717P)^2^+0.0000P] where P=(Fo^2^+2Fc^2^)/3'
_refine_ls_weighting_scheme calc
_refine_ls_wR_factor_gt 0.2050
_refine_ls_wR_factor_ref 0.2943
_reflns_number_gt 1109
_reflns_number_total 4461
_reflns_threshold_expression I>2\s(I)
_cod_data_source_file om800504r_si_002.cif
_cod_data_source_block wa549_/_Compd._p-5
_cod_depositor_comments
;
The following automatic conversions were performed:

'_symmetry_cell_setting' value 'Monoclinic' changed to 'monoclinic'
according to /home/saulius/struct/CIF-dictionaries/cif_core.dic
dictionary named 'cif_core.dic' version 2.4.1 from 2010-06-29.

Automatic conversion script
Id: cif_fix_values 1715 2011-07-08 13:25:40Z adriana 
;
_cod_original_sg_symbol_H-M 'P 21/n'
_cod_database_code 4071987

loop_
_symmetry_equiv_pos_as_xyz
'x, y, z'
'-x+1/2, y+1/2, -z+1/2'
'-x, -y, -z'
'x-1/2, -y-1/2, z-1/2'

loop_
_atom_site_label
_atom_site_type_symbol
_atom_site_fract_x
_atom_site_fract_y
_atom_site_fract_z
_atom_site_U_iso_or_equiv
_atom_site_adp_type
_atom_site_occupancy
_atom_site_symmetry_multiplicity
_atom_site_calc_flag
_atom_site_refinement_flags
C1 C -0.0091(16) 0.7877(16) 0.7990(15) 0.185(13) Uani 1 1 d .
H1A H -0.0545 0.7590 0.7518 0.222 Uiso 1 1 calc R
H1B H -0.0858 0.8323 0.8091 0.222 Uiso 1 1 calc R
C2 C 0.0194(19) 0.7202(14) 0.8582(12) 0.138(10) Uani 1 1 d .
H2A H 0.0534 0.7496 0.9060 0.165 Uiso 1 1 calc R
H2B H -0.0798 0.6874 0.8586 0.165 Uiso 1 1 calc R
C3 C 0.254(2) 0.6386(12) 0.9106(9) 0.132(8) Uani 1 1 d .
H3A H 0.3216 0.5893 0.8999 0.158 Uiso 1 1 calc R
H3B H 0.1989 0.6186 0.9490 0.158 Uiso 1 1 calc R
C4 C 0.3605(15) 0.7188(9) 0.9391(7) 0.080(4) Uani 1 1 d .
H4A H 0.2963 0.7702 0.9484 0.096 Uiso 1 1 calc R
H4B H 0.4375 0.7039 0.9844 0.096 Uiso 1 1 calc R
C5 C 0.5103(11) 0.8226(9) 0.8843(6) 0.067(4) Uani 1 1 d .
H5A H 0.6096 0.8230 0.9219 0.080 Uiso 1 1 calc R
H5B H 0.4375 0.8672 0.8980 0.080 Uiso 1 1 calc R
C6 C 0.5449(11) 0.8447(9) 0.8121(7) 0.073(4) Uani 1 1 d .
H6A H 0.5854 0.9061 0.8129 0.088 Uiso 1 1 calc R
H6B H 0.6280 0.8045 0.8016 0.088 Uiso 1 1 calc R
C7 C 0.3116(16) 0.9134(9) 0.7508(7) 0.087(4) Uani 1 1 d .
H7A H 0.3348 0.9529 0.7122 0.105 Uiso 1 1 calc R
H7B H 0.3324 0.9461 0.7976 0.105 Uiso 1 1 calc R
C8 C 0.1418(16) 0.8828(12) 0.7321(9) 0.111(6) Uani 1 1 d .
H8A H 0.0670 0.9331 0.7273 0.133 Uiso 1 1 calc R
H8B H 0.1200 0.8474 0.6866 0.133 Uiso 1 1 calc R
O1 O 0.1399(11) 0.6598(7) 0.8461(6) 0.106(4) Uani 1 1 d .
O2 O 0.4385(8) 0.7361(5) 0.8805(4) 0.064(2) Uani 1 1 d .
O3 O 0.4062(8) 0.8365(5) 0.7563(4) 0.069(2) Uani 1 1 d .
O4 O 0.1353(9) 0.8294(8) 0.7950(7) 0.120(4) Uani 1 1 d .
Li1 Li 0.3099(15) 0.7051(13) 0.7693(9) 0.054(5) Uani 1 1 d .
B1 B 0.4160(9) 0.6240(7) 0.6176(5) 0.031(3) Uani 1 1 d .
N11 N 0.2327(6) 0.6107(5) 0.6204(4) 0.0333(19) Uani 1 1 d .
N12 N 0.1731(6) 0.6453(5) 0.6769(4) 0.038(2) Uani 1 1 d .
C13 C 0.0139(7) 0.6300(6) 0.6582(5) 0.038(3) Uani 1 1 d .
H13 H -0.0598 0.6477 0.6868 0.046 Uiso 1 1 calc R
C14 C -0.0259(7) 0.5859(7) 0.5932(5) 0.038(2) Uani 1 1 d .
H14 H -0.1284 0.5670 0.5692 0.046 Uiso 1 1 calc R
C15 C 0.1175(7) 0.5743(6) 0.5693(5) 0.030(2) Uani 1 1 d .
H15 H 0.1303 0.5463 0.5255 0.036 Uiso 1 1 calc R
N21 N 0.5173(6) 0.5930(5) 0.6919(3) 0.0236(16) Uani 1 1 d .
N22 N 0.5012(6) 0.6257(5) 0.7577(4) 0.036(2) Uani 1 1 d .
C23 C 0.6239(9) 0.5974(7) 0.8076(5) 0.046(3) Uani 1 1 d .
H23 H 0.6402 0.6100 0.8582 0.055 Uiso 1 1 calc R
C24 C 0.7255(8) 0.5466(7) 0.7751(5) 0.046(3) Uani 1 1 d .
H24 H 0.8209 0.5184 0.7983 0.056 Uiso 1 1 calc R
C25 C 0.6570(8) 0.5466(6) 0.7023(5) 0.040(2) Uani 1 1 d .
H25 H 0.6994 0.5189 0.6650 0.047 Uiso 1 1 calc R
C31 C 0.4482(8) 0.7272(6) 0.6042(5) 0.033(2) Uani 1 1 d .
C32 C 0.3305(9) 0.7873(7) 0.5672(5) 0.044(3) Uani 1 1 d .
H32 H 0.2248 0.7666 0.5526 0.053 Uiso 1 1 calc R
C33 C 0.3627(12) 0.8744(7) 0.5517(6) 0.061(3) Uani 1 1 d .
H33 H 0.2795 0.9103 0.5258 0.073 Uiso 1 1 calc R
C34 C 0.5134(12) 0.9105(8) 0.5730(6) 0.059(3) Uani 1 1 d .
H34 H 0.5362 0.9705 0.5643 0.071 Uiso 1 1 calc R
C35 C 0.6319(10) 0.8495(7) 0.6092(6) 0.051(3) Uani 1 1 d .
H35 H 0.7381 0.8698 0.6232 0.062 Uiso 1 1 calc R
C36 C 0.5994(9) 0.7641(6) 0.6245(5) 0.038(2) Uani 1 1 d .
H36 H 0.6831 0.7281 0.6500 0.046 Uiso 1 1 calc R
C41 C 0.4561(7) 0.5595(6) 0.5537(4) 0.028(2) Uani 1 1 d .
C42 C 0.4364(8) 0.4678(7) 0.5554(5) 0.035(2) Uani 1 1 d .
H42 H 0.3941 0.4429 0.5938 0.042 Uiso 1 1 calc R
C43 C 0.4764(8) 0.4107(6) 0.5027(4) 0.0263(19) Uani 1 1 d .
H43 H 0.4561 0.3492 0.5059 0.032 Uiso 1 1 calc R

loop_
_atom_site_aniso_label
_atom_site_aniso_U_11
_atom_site_aniso_U_22
_atom_site_aniso_U_33
_atom_site_aniso_U_23
_atom_site_aniso_U_13
_atom_site_aniso_U_12
C1 0.027(6) 0.22(3) 0.30(3) -0.18(2) 0.036(13) -0.022(12)
C2 0.069(11) 0.17(2) 0.20(2) -0.107(17) 0.084(14) -0.061(12)
C3 0.163(15) 0.156(19) 0.098(14) -0.052(14) 0.076(13) -0.096(15)
C4 0.106(9) 0.082(10) 0.061(9) -0.010(8) 0.037(7) -0.032(8)
C5 0.054(6) 0.084(10) 0.059(9) -0.039(7) 0.003(6) 0.011(6)
C6 0.051(6) 0.100(11) 0.071(9) -0.036(8) 0.021(6) -0.022(6)
C7 0.122(11) 0.071(10) 0.069(10) -0.028(8) 0.022(8) 0.030(9)
C8 0.088(10) 0.145(17) 0.090(12) -0.012(12) -0.002(9) 0.076(10)
O1 0.085(6) 0.133(10) 0.113(9) -0.069(8) 0.053(6) -0.040(6)
O2 0.062(4) 0.070(6) 0.063(6) -0.017(5) 0.018(4) 0.000(4)
O3 0.067(4) 0.072(6) 0.069(6) -0.014(5) 0.012(4) 0.004(4)
O4 0.047(4) 0.164(11) 0.149(10) -0.054(9) 0.021(6) 0.011(6)
Li1 0.025(6) 0.085(14) 0.055(12) -0.014(10) 0.014(7) -0.006(8)
B1 0.016(4) 0.050(7) 0.027(6) -0.005(5) 0.007(4) -0.005(4)
N11 0.019(3) 0.049(5) 0.033(4) -0.010(4) 0.010(3) -0.004(3)
N12 0.012(3) 0.065(6) 0.038(5) -0.004(4) 0.009(3) -0.004(3)
C13 0.008(3) 0.067(7) 0.044(6) -0.027(5) 0.014(3) -0.003(4)
C14 0.010(3) 0.061(7) 0.045(6) -0.013(5) 0.005(3) 0.001(4)
C15 0.019(3) 0.042(6) 0.029(5) -0.013(5) 0.003(3) -0.005(4)
N21 0.016(3) 0.033(4) 0.022(4) 0.002(3) 0.005(3) 0.001(3)
N22 0.018(3) 0.058(6) 0.029(5) -0.006(4) 0.000(3) 0.003(3)
C23 0.034(4) 0.083(8) 0.017(5) 0.001(6) -0.003(4) -0.005(5)
C24 0.013(3) 0.075(8) 0.049(7) 0.003(6) 0.003(4) -0.001(4)
C25 0.018(3) 0.058(7) 0.044(6) -0.002(5) 0.011(4) 0.005(4)
C31 0.019(3) 0.044(6) 0.037(6) -0.005(5) 0.011(3) 0.003(4)
C32 0.025(4) 0.046(7) 0.055(7) -0.006(6) -0.008(4) 0.007(4)
C33 0.059(6) 0.037(7) 0.079(9) 0.003(6) 0.000(6) 0.003(5)
C34 0.080(7) 0.047(7) 0.051(8) -0.002(6) 0.015(6) -0.006(6)
C35 0.037(5) 0.052(8) 0.066(8) 0.003(6) 0.015(5) -0.008(5)
C36 0.031(4) 0.034(6) 0.052(7) -0.007(5) 0.013(4) 0.002(4)
C41 0.017(3) 0.037(6) 0.033(5) 0.006(4) 0.010(3) 0.005(4)
C42 0.025(4) 0.064(8) 0.020(5) 0.003(5) 0.010(3) -0.002(4)
C43 0.035(4) 0.012(5) 0.032(5) -0.004(4) 0.008(4) -0.013(4)

loop_
_atom_type_symbol
_atom_type_description
_atom_type_scat_dispersion_real
_atom_type_scat_dispersion_imag
_atom_type_scat_source
C C 0.0033 0.0016 'International Tables Vol C Tables 4.2.6.8 and 6.1.1.4'
H H 0.0000 0.0000 'International Tables Vol C Tables 4.2.6.8 and 6.1.1.4'
B B 0.0013 0.0007 'International Tables Vol C Tables 4.2.6.8 and 6.1.1.4'
Li Li -0.0003 0.0001 'International Tables Vol C Tables 4.2.6.8 and 6.1.1.4'
N N 0.0061 0.0033 'International Tables Vol C Tables 4.2.6.8 and 6.1.1.4'
O O 0.0106 0.0060 'International Tables Vol C Tables 4.2.6.8 and 6.1.1.4'

loop_
_geom_angle_atom_site_label_1
_geom_angle_atom_site_label_2
_geom_angle_atom_site_label_3
_geom_angle
_geom_angle_site_symmetry_1
O4 C1 C2 109.5(17) .
O4 C1 H1A 109.8 .
C2 C1 H1A 109.8 .
O4 C1 H1B 109.8 .
C2 C1 H1B 109.8 .
H1A C1 H1B 108.2 .
O1 C2 C1 109.4(14) .
O1 C2 H2A 109.8 .
C1 C2 H2A 109.8 .
O1 C2 H2B 109.8 .
C1 C2 H2B 109.8 .
H2A C2 H2B 108.2 .
O1 C3 C4 111.9(15) .
O1 C3 H3A 109.2 .
C4 C3 H3A 109.2 .
O1 C3 H3B 109.2 .
C4 C3 H3B 109.2 .
H3A C3 H3B 107.9 .
O2 C4 C3 102.6(10) .
O2 C4 H4A 111.2 .
C3 C4 H4A 111.2 .
O2 C4 H4B 111.2 .
C3 C4 H4B 111.2 .
H4A C4 H4B 109.2 .
O2 C5 C6 108.9(9) .
O2 C5 H5A 109.9 .
C6 C5 H5A 109.9 .
O2 C5 H5B 109.9 .
C6 C5 H5B 109.9 .
H5A C5 H5B 108.3 .
O3 C6 C5 110.7(8) .
O3 C6 H6A 109.5 .
C5 C6 H6A 109.5 .
O3 C6 H6B 109.5 .
C5 C6 H6B 109.5 .
H6A C6 H6B 108.1 .
O3 C7 C8 106.5(11) .
O3 C7 H7A 110.4 .
C8 C7 H7A 110.4 .
O3 C7 H7B 110.4 .
C8 C7 H7B 110.4 .
H7A C7 H7B 108.6 .
O4 C8 C7 100.5(11) .
O4 C8 H8A 111.7 .
C7 C8 H8A 111.7 .
O4 C8 H8B 111.7 .
C7 C8 H8B 111.7 .
H8A C8 H8B 109.4 .
C3 O1 C2 113.9(13) .
C3 O1 Li1 99.9(8) .
C2 O1 Li1 118.2(11) .
C4 O2 C5 113.2(8) .
C4 O2 Li1 117.7(7) .
C5 O2 Li1 111.6(8) .
C7 O3 C6 111.6(10) .
C7 O3 Li1 121.9(8) .
C6 O3 Li1 106.2(8) .
C1 O4 C8 118.6(16) .
C1 O4 Li1 104.3(11) .
C8 O4 Li1 97.8(8) .
N22 Li1 N12 89.4(7) .
N22 Li1 O3 100.6(6) .
N12 Li1 O3 117.7(9) .
N22 Li1 O2 88.0(6) .
N12 Li1 O2 164.9(10) .
O3 Li1 O2 77.5(6) .
N22 Li1 O1 120.1(9) .
N12 Li1 O1 93.6(6) .
O3 Li1 O1 129.1(8) .
O2 Li1 O1 74.9(6) .
N22 Li1 O4 165.1(8) .
N12 Li1 O4 102.9(6) .
O3 Li1 O4 66.4(6) .
O2 Li1 O4 82.2(6) .
O1 Li1 O4 68.1(5) .
N21 B1 N11 107.9(6) .
N21 B1 C31 110.3(7) .
N11 B1 C31 109.2(7) .
N21 B1 C41 108.1(7) .
N11 B1 C41 107.9(6) .
C31 B1 C41 113.2(7) .
C15 N11 N12 111.4(5) .
C15 N11 B1 128.0(6) .
N12 N11 B1 120.4(6) .
C13 N12 N11 104.8(6) .
C13 N12 Li1 130.7(6) .
N11 N12 Li1 124.5(5) .
N12 C13 C14 111.4(6) .
N12 C13 H13 124.3 .
C14 C13 H13 124.3 .
C13 C14 C15 105.5(6) .
C13 C14 H14 127.3 .
C15 C14 H14 127.3 .
N11 C15 C14 106.9(7) .
N11 C15 H15 126.5 .
C14 C15 H15 126.5 .
N22 N21 C25 107.9(6) .
N22 N21 B1 123.9(6) .
C25 N21 B1 126.6(6) .
C23 N22 N21 107.7(6) .
C23 N22 Li1 130.1(7) .
N21 N22 Li1 122.2(7) .
N22 C23 C24 110.6(8) .
N22 C23 H23 124.7 .
C24 C23 H23 124.7 .
C25 C24 C23 104.7(7) .
C25 C24 H24 127.7 .
C23 C24 H24 127.7 .
C24 C25 N21 109.1(7) .
C24 C25 H25 125.4 .
N21 C25 H25 125.4 .
C36 C31 C32 114.0(8) .
C36 C31 B1 121.7(7) .
C32 C31 B1 124.2(7) .
C33 C32 C31 123.4(8) .
C33 C32 H32 118.3 .
C31 C32 H32 118.3 .
C32 C33 C34 121.9(10) .
C32 C33 H33 119.1 .
C34 C33 H33 119.1 .
C33 C34 C35 114.6(10) .
C33 C34 H34 122.7 .
C35 C34 H34 122.7 .
C36 C35 C34 123.2(9) .
C36 C35 H35 118.4 .
C34 C35 H35 118.4 .
C35 C36 C31 122.8(9) .
C35 C36 H36 118.6 .
C31 C36 H36 118.6 .
C43 C41 C42 114.4(7) 3_666
C43 C41 B1 123.4(8) 3_666
C42 C41 B1 122.1(7) .
C41 C42 C43 123.0(7) .
C41 C42 H42 118.5 .
C43 C42 H42 118.5 .
C41 C43 C42 122.6(8) 3_666
C41 C43 H43 118.7 3_666
C42 C43 H43 118.7 .

loop_
_geom_bond_atom_site_label_1
_geom_bond_atom_site_label_2
_geom_bond_distance
_geom_bond_site_symmetry_2
C1 O4 1.412(19) .
C1 C2 1.49(3) .
C1 H1A 0.9900 .
C1 H1B 0.9900 .
C2 O1 1.436(19) .
C2 H2A 0.9900 .
C2 H2B 0.9900 .
C3 O1 1.430(19) .
C3 C4 1.546(17) .
C3 H3A 0.9900 .
C3 H3B 0.9900 .
C4 O2 1.425(12) .
C4 H4A 0.9900 .
C4 H4B 0.9900 .
C5 O2 1.443(13) .
C5 C6 1.482(15) .
C5 H5A 0.9900 .
C5 H5B 0.9900 .
C6 O3 1.423(12) .
C6 H6A 0.9900 .
C6 H6B 0.9900 .
C7 O3 1.412(13) .
C7 C8 1.507(18) .
C7 H7A 0.9900 .
C7 H7B 0.9900 .
C8 O4 1.439(17) .
C8 H8A 0.9900 .
C8 H8B 0.9900 .
O1 Li1 2.359(16) .
O2 Li1 2.199(18) .
O3 Li1 2.18(2) .
O4 Li1 2.516(19) .
Li1 N22 2.087(16) .
Li1 N12 2.089(18) .
B1 N21 1.554(11) .
B1 N11 1.607(8) .
B1 C31 1.613(14) .
B1 C41 1.634(12) .
N11 C15 1.346(10) .
N11 N12 1.372(9) .
N12 C13 1.365(8) .
C13 C14 1.369(11) .
C13 H13 0.9500 .
C14 C15 1.411(9) .
C14 H14 0.9500 .
C15 H15 0.9500 .
N21 N22 1.362(9) .
N21 C25 1.374(9) .
N22 C23 1.330(10) .
C23 C24 1.395(12) .
C23 H23 0.9500 .
C24 C25 1.369(12) .
C24 H24 0.9500 .
C25 H25 0.9500 .
C31 C36 1.398(11) .
C31 C32 1.431(12) .
C32 C33 1.388(13) .
C32 H32 0.9500 .
C33 C34 1.390(13) .
C33 H33 0.9500 .
C34 C35 1.438(14) .
C34 H34 0.9500 .
C35 C36 1.364(13) .
C35 H35 0.9500 .
C36 H36 0.9500 .
C41 C43 1.383(10) 3_666
C41 C42 1.397(12) .
C42 C43 1.407(11) .
C42 H42 0.9500 .
C43 C41 1.383(10) 3_666
C43 H43 0.9500 .

loop_
_geom_torsion_atom_site_label_1
_geom_torsion_atom_site_label_2
_geom_torsion_atom_site_label_3
_geom_torsion_atom_site_label_4
_geom_torsion
_geom_torsion_site_symmetry_1
_geom_torsion_site_symmetry_4
O4 C1 C2 O1 -55(2) . .
O1 C3 C4 O2 -62.4(14) . .
O2 C5 C6 O3 54.1(12) . .
O3 C7 C8 O4 61.3(13) . .
C4 C3 O1 C2 -68.8(14) . .
C4 C3 O1 Li1 58.3(13) . .
C1 C2 O1 C3 136.6(16) . .
C1 C2 O1 Li1 20(2) . .
C3 C4 O2 C5 163.4(11) . .
C3 C4 O2 Li1 30.8(15) . .
C6 C5 O2 C4 -163.2(10) . .
C6 C5 O2 Li1 -27.7(10) . .
C8 C7 O3 C6 -144.2(10) . .
C8 C7 O3 Li1 -17.3(14) . .
C5 C6 O3 C7 83.4(13) . .
C5 C6 O3 Li1 -51.6(11) . .
C2 C1 O4 C8 166.7(16) . .
C2 C1 O4 Li1 59.4(19) . .
C7 C8 O4 C1 179.6(12) . .
C7 C8 O4 Li1 -69.4(11) . .
C7 O3 Li1 N22 171.9(9) . .
C6 O3 Li1 N22 -58.8(8) . .
C7 O3 Li1 N12 77.0(11) . .
C6 O3 Li1 N12 -153.8(7) . .
C7 O3 Li1 O2 -102.6(9) . .
C6 O3 Li1 O2 26.7(7) . .
C7 O3 Li1 O1 -44.2(14) . .
C6 O3 Li1 O1 85.1(11) . .
C7 O3 Li1 O4 -15.6(9) . .
C6 O3 Li1 O4 113.6(7) . .
C4 O2 Li1 N22 -124.4(9) . .
C5 O2 Li1 N22 102.3(8) . .
C4 O2 Li1 N12 -44(3) . .
C5 O2 Li1 N12 -177(3) . .
C4 O2 Li1 O3 134.3(9) . .
C5 O2 Li1 O3 1.0(7) . .
C4 O2 Li1 O1 -2.5(10) . .
C5 O2 Li1 O1 -135.8(7) . .
C4 O2 Li1 O4 66.9(10) . .
C5 O2 Li1 O4 -66.4(7) . .
C3 O1 Li1 N22 49.8(13) . .
C2 O1 Li1 N22 174.0(12) . .
C3 O1 Li1 N12 141.2(10) . .
C2 O1 Li1 N12 -94.6(12) . .
C3 O1 Li1 O3 -88.2(13) . .
C2 O1 Li1 O3 36.0(16) . .
C3 O1 Li1 O2 -28.8(10) . .
C2 O1 Li1 O2 95.4(11) . .
C3 O1 Li1 O4 -116.4(10) . .
C2 O1 Li1 O4 7.8(11) . .
C1 O4 Li1 N22 -161(4) . .
C8 O4 Li1 N22 77(4) . .
C1 O4 Li1 N12 53.8(15) . .
C8 O4 Li1 N12 -68.4(10) . .
C1 O4 Li1 O3 168.6(14) . .
C8 O4 Li1 O3 46.4(9) . .
C1 O4 Li1 O2 -111.8(13) . .
C8 O4 Li1 O2 126.0(10) . .
C1 O4 Li1 O1 -35.0(13) . .
C8 O4 Li1 O1 -157.2(10) . .
N21 B1 N11 C15 -133.9(8) . .
C31 B1 N11 C15 106.2(10) . .
C41 B1 N11 C15 -17.3(12) . .
N21 B1 N11 N12 52.4(10) . .
C31 B1 N11 N12 -67.5(9) . .
C41 B1 N11 N12 169.0(7) . .
C15 N11 N12 C13 -0.8(10) . .
B1 N11 N12 C13 173.8(8) . .
C15 N11 N12 Li1 178.4(9) . .
B1 N11 N12 Li1 -7.0(12) . .
N22 Li1 N12 C13 150.3(9) . .
O3 Li1 N12 C13 -108.1(10) . .
O2 Li1 N12 C13 70(3) . .
O1 Li1 N12 C13 30.2(13) . .
O4 Li1 N12 C13 -38.2(13) . .
N22 Li1 N12 N11 -28.7(11) . .
O3 Li1 N12 N11 73.0(11) . .
O2 Li1 N12 N11 -109(3) . .
O1 Li1 N12 N11 -148.7(7) . .
O4 Li1 N12 N11 142.9(7) . .
N11 N12 C13 C14 1.1(11) . .
Li1 N12 C13 C14 -178.0(10) . .
N12 C13 C14 C15 -1.0(11) . .
N12 N11 C15 C14 0.2(10) . .
B1 N11 C15 C14 -173.9(8) . .
C13 C14 C15 N11 0.5(10) . .
N11 B1 N21 N22 -56.0(10) . .
C31 B1 N21 N22 63.2(8) . .
C41 B1 N21 N22 -172.5(6) . .
N11 B1 N21 C25 140.5(8) . .
C31 B1 N21 C25 -100.3(9) . .
C41 B1 N21 C25 23.9(10) . .
C25 N21 N22 C23 -2.4(9) . .
B1 N21 N22 C23 -168.5(7) . .
C25 N21 N22 Li1 177.8(8) . .
B1 N21 N22 Li1 11.7(11) . .
N12 Li1 N22 C23 -153.0(9) . .
O3 Li1 N22 C23 88.9(11) . .
O2 Li1 N22 C23 12.1(12) . .
O1 Li1 N22 C23 -59.2(13) . .
O4 Li1 N22 C23 61(4) . .
N12 Li1 N22 N21 26.7(10) . .
O3 Li1 N22 N21 -91.3(8) . .
O2 Li1 N22 N21 -168.2(6) . .
O1 Li1 N22 N21 120.6(9) . .
O4 Li1 N22 N21 -119(3) . .
N21 N22 C23 C24 1.2(10) . .
Li1 N22 C23 C24 -179.0(9) . .
N22 C23 C24 C25 0.5(11) . .
C23 C24 C25 N21 -1.9(10) . .
N22 N21 C25 C24 2.7(9) . .
B1 N21 C25 C24 168.4(8) . .
N21 B1 C31 C36 38.4(10) . .
N11 B1 C31 C36 156.9(7) . .
C41 B1 C31 C36 -82.9(10) . .
N21 B1 C31 C32 -145.7(8) . .
N11 B1 C31 C32 -27.3(11) . .
C41 B1 C31 C32 93.0(9) . .
C36 C31 C32 C33 0.9(14) . .
B1 C31 C32 C33 -175.3(9) . .
C31 C32 C33 C34 -1.7(17) . .
C32 C33 C34 C35 2.5(16) . .
C33 C34 C35 C36 -2.6(15) . .
C34 C35 C36 C31 2.0(15) . .
C32 C31 C36 C35 -1.0(12) . .
B1 C31 C36 C35 175.2(8) . .
N21 B1 C41 C43 -117.2(8) . 3_666
N11 B1 C41 C43 126.3(8) . 3_666
C31 B1 C41 C43 5.3(11) . 3_666
N21 B1 C41 C42 57.3(9) . .
N11 B1 C41 C42 -59.2(10) . .
C31 B1 C41 C42 179.9(7) . .
C43 C41 C42 C43 -2.2(13) 3_666 .
B1 C41 C42 C43 -177.2(7) . .
C41 C42 C43 C41 2.4(14) . 3_666
